data_1534085
loop_
_publ_author_name
'Xue Ganglin'
'Liu Bin'
WangWenliang
'Wang Hulin'
'Li Hengxin'

_publ_section_title
;
 Synthesis and crystal structure of heteropolytungstate Na9 (Na3 (Co (H2
 O))3 (As W9 O33)2) * 44(H2 O)
;
_journal_name_full 'Xian Shiyou Xueyuan Xuebao, Ziran Kexue'
_journal_page_first 66
_journal_page_last 73
_journal_volume 17
_journal_year 2002
_chemical_formula_sum 'As2 Co3 H94 Na12 O113 W18'
_chemical_name_systematic 'Na9 (Na3 (Co (H2 O))3 (As W9 O33)2) (H2 O)44'
_space_group_IT_number 15
_symmetry_space_group_name_Hall '-C 2yc'
_symmetry_space_group_name_H-M 'C 1 2/c 1'
_cell_angle_alpha 90
_cell_angle_beta 98.995
_cell_angle_gamma 90
_cell_formula_units_Z 4
_cell_length_a 14.083
_cell_length_b 23.241
_cell_length_c 32.197
_cell_volume 10408.576
_citation_journal_id_ASTM XSIXEI
_cod_data_source_file XueGanglin_XSIXEI_2002_1049.cif
_cod_data_source_block H94As2Co3Na12O113W18
_cod_original_cell_volume 10408.58
_cod_original_formula_sum 'H94 As2 Co3 Na12 O113 W18'
_cod_database_code 1534085

loop_
_symmetry_equiv_pos_as_xyz
x,y,z
-x,y,-z+1/2
-x,-y,-z
x,-y,z-1/2
x+1/2,y+1/2,z
-x+1/2,y+1/2,-z+1/2
-x+1/2,-y+1/2,-z
x+1/2,-y+1/2,z-1/2

loop_
_atom_site_label
_atom_site_type_symbol
_atom_site_fract_x
_atom_site_fract_y
_atom_site_fract_z
_atom_site_occupancy
_atom_site_U_iso_or_equiv
Co2 Co+2 0.8235 0.1157 0.226 1 0.0
O20 O-2 0.9206 0.2864 0.1955 1 0.0
W7 W+6 0.1967 0.2254 0.0917 1 0.0
W3 W+6 0.7849 0.1806 0.1232 1 0.0
O41 O-2 0.8346 0.1059 -0.0334 1 0.0
O15 O-2 0.3018 0.1951 0.1282 1 0.0
O54 O-2 0.616 0.968 0.1106 1 0.0
W1 W+6 0.1639 0.3081 0.1749 1 0.0
O21 O-2 0.8048 0.1725 0.1782 1 0.0
O30 O-2 0.4073 0.172 0.2113 1 0.0
Na4 Na+1 0.7071 0.1452 -0.0059 1 0.0
O18 O-2 0.1604 0.1438 0.0806 1 0.0
O14 O-2 0.1461 0.0424 0.1113 1 0.0
W9 W+6 0.0677 0.0868 0.074 1 0.0
O5 O-2 0.7845 0.2635 0.1287 1 0.0
O22 O-2 0.9116 0.07 0.1909 1 0.0
Na5 Na+1 0.479 0.1856 0.0317 1 0.0
O52 O-2 0.9475 0.8268 0.2109 1 0.0
Na2 Na+1 0 0.011 0.25 1 0.0
W2 W+6 0.9047 0.306 0.1404 1 0.0
O4 O-2 0.0392 0.3202 0.145 1 0.0
O45 O-2 0.5444 0.384 0.1561 1 0.0
O10 O-2 0.202 0.2984 0.116 1 0.0
O9 O-2 0.2818 0.2691 0.1962 1 0.0
W4 W+6 0.9168 0.0454 0.1414 1 0.0
O55 O-2 0.1574 0.4584 0.2365 1 0.0
O47 O-2 0.3216 0.3774 0.0941 1 0.0
O13 O-2 0.9621 0.0417 0.0849 1 0.0
O25 O-2 0.2054 0.3763 0.182 1 0.0
Na1 Na+1 0.2326 0.26 0.282 1 0.0
O26 O-2 0.857 0.3739 0.141 1 0.0
O29 O-2 0.2372 -0.0111 0.1839 1 0.0
O43 O-2 0.4687 0.2431 0.1182 1 0.0
O53 O-2 0.222 0.3816 0.0153 1 0.0
O17 O-2 0.9779 0.1413 0.0531 1 0.0
O6 O-2 0.8325 0.1054 0.1139 1 0.0
O1 O-2 0.136 0.2141 0.156 1 0.0
O35 O-2 0.6938 0.0699 0.208 1 0.0
Na3 Na+1 0.8123 0.0248 0.0164 1 0.0
O3 O-2 0.0426 0.1132 0.1409 1 0.0
O11 O-2 0.9066 0.2964 0.076 1 0.0
O42 O-2 0.6514 0.0512 -0.0094 1 0.0
O2 O-2 0.9452 0.2133 0.129 1 0.0
W8 W+6 0.9328 0.224 0.0564 1 0.0
O8 O-2 0.2455 0.107 0.1722 1 0.0
O7 O-2 0.0355 0.0029 0.1612 1 0.0
O44 O-2 0.6391 0.317 0.0741 1 0.0
O16 O-2 0.0656 0.2416 0.0677 1 0.0
O31 O-2 0.255 0.239 0.0513 1 0.0
O12 O-2 0.8103 0.193 0.0638 1 0.0
O50 O-2 0.5517 0.1106 0.1585 1 0.0
O51 O-2 0.3707 0.0773 0.1033 1 0.0
O48 O-2 0.4016 0.3116 0.0219 1 0.0
O40 O-2 0.649 0.0614 0.0571 1 0.0
O38 O-2 0.8787 -0.0574 0.2296 1 0.0
O36 O-2 0.4074 0.2377 0.3055 1 0.0
O23 O-2 0.1256 0.0702 0.2213 1 0.0
O56 O-2 0.2656 0.952 0.0852 1 0.0
O46 O-2 0.5129 0.4323 0.0519 1 0.0
O33 O-2 0.0862 0.0552 0.0267 1 0.0
As1 As+3 0.0314 0.1775 0.1685 1 0.0
O27 O-2 0.6671 0.1709 0.1091 1 0.0
W6 W+6 0.2819 0.1821 0.1913 1 0.0
O37 O-2 0.2808 0.3553 0.2993 1 0.0
O32 O-2 0.9078 0.2392 0.0058 1 0.0
W5 W+6 0.1558 0.0451 0.1734 1 0.0
O39 O-2 0 0.1142 0.25 1 0.0
O28 O-2 0.8426 -0.0138 0.1351 1 0.0
Na7 Na+1 0 0.545 0.25 1 0.0
O49 O-2 0.045 0.631 0.2292 1 0.0
O34 O-2 0 0.3927 0.25 1 0.0
Co1 Co+2 0 0.3032 0.25 1 0.0
O24 O-2 0.2227 0.1766 0.235 1 0.0
Na6 Na+1 0.4818 0.3428 0.0907 1 0.0
O19 O-2 0.115 0.2937 0.2226 1 0.0
